data_4065455
loop_
_publ_author_name
'Xu, Bao-Hua'
'Kehr, Gerald'
'Fr\"ohlich, Roland'
'Erker, Gerhard'

_publ_section_title
;
 6-Dimethylaminopentafulvene as a Lewis Base Component in Frustrated Lewis
 Pairs: Reversible Carbon--Carbon Coupling in FLP Chemistry
;
_journal_issue 19
_journal_name_full Organometallics
_journal_page_first 5080
_journal_paper_doi 10.1021/om200818x
_journal_volume 30
_journal_year 2011
_chemical_formula_sum 'C41 H29 B F15 N'
_chemical_formula_weight 831.46
_chemical_name_systematic
; 
 ? 
;
_space_group_IT_number 14
_symmetry_cell_setting monoclinic
_symmetry_space_group_name_Hall '-P 2ybc'
_symmetry_space_group_name_H-M 'P 1 21/c 1'
_atom_sites_solution_hydrogens geom
_atom_sites_solution_primary direct
_atom_sites_solution_secondary difmap
_audit_creation_method SHELXL-97
_cell_angle_alpha 90.00
_cell_angle_beta 95.562(2)
_cell_angle_gamma 90.00
_cell_formula_units_Z 4
_cell_length_a 10.7403(2)
_cell_length_b 12.5940(3)
_cell_length_c 33.0420(13)
_cell_measurement_reflns_used 7156
_cell_measurement_temperature 223(2)
_cell_measurement_theta_max 68.25
_cell_measurement_theta_min 0.88
_cell_volume 4448.3(2)
_computing_cell_refinement 'Collect (Nonius B.V., 1998)'
_computing_data_collection 'COllect (Nonius B.V., 1998)'
_computing_data_reduction 'Denzo-SMN (Otwinowski & Minor, 1997)'
_computing_molecular_graphics 'XP (BrukerAXS, 2000)'
_computing_publication_material 'SHELXL-97 (Sheldrick, 1997)'
_computing_structure_refinement 'SHELXL-97 (Sheldrick, 1997)'
_computing_structure_solution 'SHELXS-97 (Sheldrick, 1990)'
_diffrn_ambient_temperature 223(2)
_diffrn_measured_fraction_theta_full 0.943
_diffrn_measured_fraction_theta_max 0.943
_diffrn_measurement_device_type 'Nonius KappaCCD APEXII'
_diffrn_measurement_method '\w and \f scans'
_diffrn_radiation_monochromator graphite
_diffrn_radiation_source 'fine-focus sealed tube'
_diffrn_radiation_type CuK\a
_diffrn_radiation_wavelength 1.54178
_diffrn_reflns_av_R_equivalents 0.054
_diffrn_reflns_av_sigmaI/netI 0.0350
_diffrn_reflns_limit_h_max 12
_diffrn_reflns_limit_h_min -12
_diffrn_reflns_limit_k_max 14
_diffrn_reflns_limit_k_min -14
_diffrn_reflns_limit_l_max 38
_diffrn_reflns_limit_l_min -38
_diffrn_reflns_number 35097
_diffrn_reflns_theta_full 66.47
_diffrn_reflns_theta_max 66.47
_diffrn_reflns_theta_min 2.69
_exptl_absorpt_coefficient_mu 1.024
_exptl_absorpt_correction_T_max 0.9506
_exptl_absorpt_correction_T_min 0.8451
_exptl_absorpt_correction_type multi-scan
_exptl_absorpt_process_details 'Denzo (Otwinowski, Borek, Majewski & Minor, 2003)'
_exptl_crystal_colour 'light yellow'
_exptl_crystal_density_diffrn 1.242
_exptl_crystal_density_method 'not measured'
_exptl_crystal_description plate
_exptl_crystal_F_000 1688
_exptl_crystal_size_max 0.17
_exptl_crystal_size_mid 0.15
_exptl_crystal_size_min 0.05
_platon_squeeze_details
;
;
_refine_diff_density_max 0.230
_refine_diff_density_min -0.229
_refine_diff_density_rms 0.054
_refine_ls_extinction_method none
_refine_ls_goodness_of_fit_ref 1.075
_refine_ls_hydrogen_treatment constr
_refine_ls_matrix_type full
_refine_ls_number_parameters 528
_refine_ls_number_reflns 7385
_refine_ls_number_restraints 0
_refine_ls_restrained_S_all 1.075
_refine_ls_R_factor_all 0.0867
_refine_ls_R_factor_gt 0.0641
_refine_ls_shift/su_max 0.000
_refine_ls_shift/su_mean 0.000
_refine_ls_structure_factor_coef Fsqd
_refine_ls_weighting_details 'calc w=1/[\s^2^(Fo^2^)+(0.0944P)^2^+2.4078P] where P=(Fo^2^+2Fc^2^)/3'
_refine_ls_weighting_scheme calc
_refine_ls_wR_factor_gt 0.1888
_refine_ls_wR_factor_ref 0.2029
_reflns_number_gt 5091
_reflns_number_total 7385
_reflns_threshold_expression >2sigma(I)
_cod_data_source_file om200818x_si_003.cif
_cod_data_source_block erk5969
_cod_original_sg_symbol_H-M P21/c
_cod_database_code 4065455

loop_
_symmetry_equiv_pos_as_xyz
'x, y, z'
'-x, y+1/2, -z+1/2'
'-x, -y, -z'
'x, -y-1/2, z-1/2'

loop_
_atom_site_label
_atom_site_type_symbol
_atom_site_fract_x
_atom_site_fract_y
_atom_site_fract_z
_atom_site_U_iso_or_equiv
_atom_site_adp_type
_atom_site_occupancy
_atom_site_symmetry_multiplicity
_atom_site_calc_flag
_atom_site_refinement_flags
C1 C 0.4623(3) 0.2598(2) 0.13908(9) 0.0518(7) Uani 1 1 d .
H1 H 0.4176 0.1978 0.1312 0.062 Uiso 1 1 calc R
C2 C 0.3931(3) 0.3339(2) 0.15578(9) 0.0504(7) Uani 1 1 d .
C3 C 0.2677(3) 0.3101(2) 0.16712(10) 0.0566(8) Uani 1 1 d .
C4 C 0.1701(3) 0.3780(3) 0.17105(12) 0.0674(9) Uani 1 1 d .
C5 C 0.0629(3) 0.3200(3) 0.18654(17) 0.0954(14) Uani 1 1 d .
H5A H 0.0434 0.3490 0.2127 0.114 Uiso 1 1 calc R
H5B H -0.0118 0.3243 0.1671 0.114 Uiso 1 1 calc R
C6 C 0.1064(4) 0.2129(3) 0.19096(18) 0.1037(16) Uani 1 1 d .
H6 H 0.0591 0.1562 0.1999 0.124 Uiso 1 1 calc R
C7 C 0.2271(3) 0.2040(3) 0.18028(14) 0.0801(11) Uani 1 1 d .
H7 H 0.2753 0.1415 0.1812 0.096 Uiso 1 1 calc R
C8 C 0.1607(3) 0.4919(3) 0.16315(15) 0.0774(11) Uani 1 1 d .
N1 N 0.1579(3) 0.5285(2) 0.12735(13) 0.0843(10) Uani 1 1 d .
C9 C 0.1557(5) 0.4572(4) 0.09103(14) 0.0974(13) Uani 1 1 d .
H9A H 0.2406 0.4444 0.0846 0.146 Uiso 1 1 calc R
H9B H 0.1083 0.4907 0.0680 0.146 Uiso 1 1 calc R
H9C H 0.1167 0.3902 0.0970 0.146 Uiso 1 1 calc R
C10 C 0.1564(5) 0.6438(3) 0.11794(18) 0.1085(16) Uani 1 1 d .
H10A H 0.1679 0.6840 0.1431 0.163 Uiso 1 1 calc R
H10B H 0.0768 0.6625 0.1033 0.163 Uiso 1 1 calc R
H10C H 0.2236 0.6602 0.1013 0.163 Uiso 1 1 calc R
C11 C 0.1523(4) 0.5666(3) 0.19803(15) 0.0933(13) Uani 1 1 d .
H11A H 0.2275 0.6096 0.2016 0.140 Uiso 1 1 calc R
H11B H 0.1439 0.5263 0.2226 0.140 Uiso 1 1 calc R
H11C H 0.0801 0.6124 0.1924 0.140 Uiso 1 1 calc R
B1 B 0.6080(3) 0.2566(3) 0.12991(11) 0.0515(8) Uani 1 1 d .
C12 C 0.6611(3) 0.1328(2) 0.13205(9) 0.0539(7) Uani 1 1 d .
C13 C 0.7733(3) 0.1025(3) 0.14847(11) 0.0662(9) Uani 1 1 d .
H13 H 0.8241 0.1565 0.1608 0.079 Uiso 1 1 calc R
C14 C 0.8293(4) -0.0064(3) 0.14984(13) 0.0811(11) Uani 1 1 d .
H14A H 0.7705 -0.0547 0.1346 0.097 Uiso 1 1 calc R
H14B H 0.9057 -0.0045 0.1359 0.097 Uiso 1 1 calc R
C15 C 0.8606(4) -0.0507(3) 0.19098(14) 0.0851(11) Uani 1 1 d .
H15A H 0.7834 -0.0624 0.2039 0.102 Uiso 1 1 calc R
H15B H 0.9119 0.0005 0.2075 0.102 Uiso 1 1 calc R
C16 C 0.9320(5) -0.1560(3) 0.18952(19) 0.1195(19) Uani 1 1 d .
H16A H 0.8824 -0.2062 0.1725 0.179 Uiso 1 1 calc R
H16B H 0.9476 -0.1846 0.2168 0.179 Uiso 1 1 calc R
H16C H 1.0110 -0.1438 0.1784 0.179 Uiso 1 1 calc R
C21 C 0.4397(3) 0.4441(2) 0.16602(9) 0.0486(7) Uani 1 1 d .
C22 C 0.4558(3) 0.4777(2) 0.20621(10) 0.0559(7) Uani 1 1 d .
H22 H 0.4348 0.4315 0.2268 0.067 Uiso 1 1 calc R
C23 C 0.5019(3) 0.5775(3) 0.21665(12) 0.0662(9) Uani 1 1 d .
H23 H 0.5147 0.5970 0.2442 0.079 Uiso 1 1 calc R
C24 C 0.5294(3) 0.6488(3) 0.18707(13) 0.0678(9) Uani 1 1 d .
C25 C 0.5124(3) 0.6170(2) 0.14724(12) 0.0666(9) Uani 1 1 d .
H25 H 0.5304 0.6645 0.1266 0.080 Uiso 1 1 calc R
C26 C 0.4685(3) 0.5146(2) 0.13666(11) 0.0574(8) Uani 1 1 d .
H26 H 0.4588 0.4942 0.1092 0.069 Uiso 1 1 calc R
C27 C 0.5818(4) 0.7578(3) 0.19804(17) 0.0970(14) Uani 1 1 d .
H27A H 0.6082 0.7917 0.1739 0.145 Uiso 1 1 calc R
H27B H 0.6529 0.7509 0.2183 0.145 Uiso 1 1 calc R
H27C H 0.5178 0.8007 0.2089 0.145 Uiso 1 1 calc R
C31 C 0.6863(3) 0.3271(2) 0.16615(10) 0.0509(7) Uani 1 1 d .
C32 C 0.6881(3) 0.2937(2) 0.20611(10) 0.0561(7) Uani 1 1 d .
F32 F 0.63259(19) 0.20155(15) 0.21494(6) 0.0706(5) Uani 1 1 d .
C33 C 0.7394(3) 0.3493(3) 0.23942(12) 0.0712(10) Uani 1 1 d .
F33 F 0.7346(2) 0.3106(2) 0.27745(7) 0.1016(8) Uani 1 1 d .
C34 C 0.7923(3) 0.4461(3) 0.23419(16) 0.0836(13) Uani 1 1 d .
F34 F 0.8408(3) 0.5035(2) 0.26617(10) 0.1286(12) Uani 1 1 d .
C35 C 0.7939(3) 0.4847(3) 0.19569(17) 0.0777(12) Uani 1 1 d .
F35 F 0.8450(2) 0.58070(17) 0.18959(11) 0.1149(10) Uani 1 1 d .
C36 C 0.7426(3) 0.4256(2) 0.16286(12) 0.0624(9) Uani 1 1 d .
F36 F 0.74755(19) 0.47163(15) 0.12582(7) 0.0827(6) Uani 1 1 d .
C41 C 0.6294(3) 0.2975(2) 0.08364(10) 0.0614(8) Uani 1 1 d .
C42 C 0.5376(5) 0.3210(3) 0.05310(11) 0.0763(10) Uani 1 1 d .
F42 F 0.4157(2) 0.31252(19) 0.05886(7) 0.0912(7) Uani 1 1 d .
C43 C 0.5623(7) 0.3564(3) 0.01427(13) 0.1016(16) Uani 1 1 d .
F43 F 0.4644(4) 0.3805(2) -0.01299(8) 0.1451(14) Uani 1 1 d .
C44 C 0.6817(9) 0.3678(4) 0.00513(16) 0.115(2) Uani 1 1 d .
F44 F 0.7018(5) 0.4028(3) -0.03161(9) 0.1730(18) Uani 1 1 d .
C45 C 0.7775(7) 0.3430(4) 0.0342(2) 0.1141(18) Uani 1 1 d .
F45 F 0.8952(4) 0.3511(3) 0.02486(12) 0.1702(16) Uani 1 1 d .
C46 C 0.7500(5) 0.3075(3) 0.07169(14) 0.0852(12) Uani 1 1 d .
F46 F 0.8505(2) 0.2877(2) 0.09804(9) 0.1028(8) Uani 1 1 d .
C51 C 0.5782(3) 0.0478(2) 0.11182(9) 0.0560(7) Uani 1 1 d .
C52 C 0.5906(4) 0.0124(3) 0.07294(10) 0.0655(9) Uani 1 1 d .
F52 F 0.6790(2) 0.05385(17) 0.05172(7) 0.0877(6) Uani 1 1 d .
C53 C 0.5163(5) -0.0682(3) 0.05488(11) 0.0811(11) Uani 1 1 d .
F53 F 0.5353(3) -0.1027(2) 0.01731(7) 0.1105(9) Uani 1 1 d .
C54 C 0.4276(4) -0.1150(3) 0.07584(14) 0.0861(12) Uani 1 1 d .
F54 F 0.3548(3) -0.1928(2) 0.05865(9) 0.1219(10) Uani 1 1 d .
C55 C 0.4116(4) -0.0827(3) 0.11455(12) 0.0751(10) Uani 1 1 d .
F55 F 0.3264(3) -0.12910(19) 0.13513(8) 0.1047(8) Uani 1 1 d .
C56 C 0.4879(3) -0.0036(2) 0.13185(10) 0.0613(8) Uani 1 1 d .
F56 F 0.4748(2) 0.02136(14) 0.17082(6) 0.0746(6) Uani 1 1 d .

loop_
_atom_site_aniso_label
_atom_site_aniso_U_11
_atom_site_aniso_U_22
_atom_site_aniso_U_33
_atom_site_aniso_U_23
_atom_site_aniso_U_13
_atom_site_aniso_U_12
C1 0.0511(17) 0.0379(14) 0.0647(18) -0.0003(13) -0.0033(14) -0.0062(12)
C2 0.0450(16) 0.0409(15) 0.0641(18) 0.0019(13) -0.0005(13) -0.0038(12)
C3 0.0472(16) 0.0434(16) 0.078(2) 0.0088(14) 0.0002(14) -0.0052(13)
C4 0.0464(17) 0.0500(17) 0.106(3) 0.0175(17) 0.0065(17) 0.0002(14)
C5 0.049(2) 0.076(3) 0.163(4) 0.036(3) 0.025(2) 0.0048(18)
C6 0.053(2) 0.069(2) 0.192(5) 0.050(3) 0.024(3) -0.0014(18)
C7 0.0486(19) 0.0527(19) 0.139(3) 0.027(2) 0.009(2) -0.0022(15)
C8 0.0459(19) 0.068(2) 0.119(3) 0.015(2) 0.0084(19) 0.0027(16)
N1 0.0628(19) 0.0581(18) 0.130(3) 0.021(2) 0.0014(18) 0.0026(14)
C9 0.116(4) 0.078(3) 0.095(3) 0.012(2) -0.004(3) 0.007(2)
C10 0.119(4) 0.054(2) 0.151(4) 0.036(3) 0.007(3) 0.010(2)
C11 0.078(3) 0.078(3) 0.125(4) -0.014(3) 0.016(2) 0.010(2)
B1 0.055(2) 0.0380(17) 0.062(2) -0.0023(14) 0.0094(16) 0.0006(14)
C12 0.066(2) 0.0392(15) 0.0561(17) -0.0032(13) 0.0011(14) 0.0021(13)
C13 0.068(2) 0.0468(17) 0.081(2) -0.0087(16) -0.0031(17) 0.0060(15)
C14 0.084(3) 0.058(2) 0.098(3) -0.008(2) -0.005(2) 0.0188(18)
C15 0.083(3) 0.056(2) 0.112(3) 0.004(2) -0.014(2) -0.0053(18)
C16 0.116(4) 0.064(3) 0.167(5) 0.014(3) -0.045(3) 0.015(2)
C21 0.0413(15) 0.0366(14) 0.0681(19) -0.0011(13) 0.0069(13) 0.0017(11)
C22 0.0507(17) 0.0506(17) 0.067(2) -0.0020(14) 0.0102(14) 0.0049(13)
C23 0.0579(19) 0.0547(19) 0.086(2) -0.0161(18) 0.0070(17) 0.0030(15)
C24 0.0523(18) 0.0439(17) 0.104(3) -0.0123(18) -0.0057(18) 0.0029(14)
C25 0.060(2) 0.0402(16) 0.099(3) 0.0109(17) 0.0074(18) -0.0027(14)
C26 0.0573(18) 0.0418(15) 0.072(2) 0.0033(14) 0.0022(15) 0.0029(13)
C27 0.085(3) 0.046(2) 0.156(4) -0.016(2) -0.007(3) -0.0088(18)
C31 0.0383(14) 0.0402(15) 0.074(2) -0.0070(14) 0.0068(13) 0.0007(11)
C32 0.0532(17) 0.0453(16) 0.068(2) -0.0085(14) -0.0006(15) 0.0028(13)
F32 0.0873(13) 0.0598(11) 0.0647(11) 0.0012(9) 0.0072(10) -0.0112(10)
C33 0.065(2) 0.067(2) 0.078(3) -0.0161(18) -0.0096(18) 0.0172(17)
F33 0.1165(19) 0.1090(18) 0.0731(15) -0.0222(13) -0.0220(13) 0.0253(15)
C34 0.060(2) 0.063(2) 0.120(4) -0.040(2) -0.030(2) 0.0143(18)
F34 0.1080(19) 0.0944(17) 0.168(3) -0.0715(18) -0.0652(18) 0.0219(14)
C35 0.0433(18) 0.0401(18) 0.147(4) -0.022(2) -0.005(2) -0.0026(14)
F35 0.0685(13) 0.0504(12) 0.222(3) -0.0259(15) -0.0070(16) -0.0150(10)
C36 0.0445(17) 0.0421(16) 0.101(3) -0.0016(17) 0.0106(16) -0.0001(13)
F36 0.0739(13) 0.0516(11) 0.1263(19) 0.0123(11) 0.0280(12) -0.0078(9)
C41 0.080(2) 0.0447(16) 0.0616(19) 0.0018(14) 0.0142(17) 0.0041(15)
C42 0.109(3) 0.0527(19) 0.067(2) -0.0031(17) 0.007(2) -0.004(2)
F42 0.1015(18) 0.0884(15) 0.0778(14) 0.0006(11) -0.0216(12) 0.0013(13)
C43 0.185(6) 0.056(2) 0.060(3) 0.0038(18) -0.008(3) -0.006(3)
F43 0.258(4) 0.0953(19) 0.0722(16) 0.0122(14) -0.033(2) -0.007(2)
C44 0.203(7) 0.078(3) 0.072(3) -0.003(2) 0.052(4) -0.031(4)
F44 0.336(6) 0.115(2) 0.0783(18) 0.0094(16) 0.071(3) -0.051(3)
C45 0.145(5) 0.099(4) 0.111(4) 0.006(3) 0.075(4) -0.011(3)
F45 0.196(4) 0.169(3) 0.166(3) 0.009(3) 0.122(3) -0.024(3)
C46 0.101(3) 0.072(2) 0.088(3) 0.004(2) 0.039(3) 0.003(2)
F46 0.0801(16) 0.1074(18) 0.128(2) 0.0136(15) 0.0464(15) 0.0109(13)
C51 0.069(2) 0.0390(15) 0.0592(18) -0.0027(13) 0.0001(15) 0.0044(14)
C52 0.085(2) 0.0517(18) 0.059(2) -0.0047(15) 0.0066(18) 0.0081(17)
F52 0.1127(17) 0.0763(14) 0.0772(13) -0.0138(11) 0.0252(12) -0.0023(12)
C53 0.120(3) 0.058(2) 0.062(2) -0.0192(18) -0.005(2) 0.005(2)
F53 0.171(3) 0.0862(16) 0.0714(14) -0.0303(12) -0.0008(15) -0.0004(16)
C54 0.109(3) 0.052(2) 0.092(3) -0.013(2) -0.014(2) -0.016(2)
F54 0.156(3) 0.0813(16) 0.122(2) -0.0334(15) -0.0189(18) -0.0414(16)
C55 0.090(3) 0.0489(19) 0.086(3) -0.0049(18) 0.005(2) -0.0139(18)
F55 0.121(2) 0.0758(15) 0.1180(19) -0.0009(13) 0.0170(15) -0.0423(14)
C56 0.081(2) 0.0399(16) 0.062(2) -0.0038(14) 0.0003(16) 0.0012(15)
F56 0.1031(15) 0.0525(10) 0.0699(12) -0.0016(9) 0.0173(11) -0.0076(10)

loop_
_atom_type_symbol
_atom_type_description
_atom_type_scat_dispersion_real
_atom_type_scat_dispersion_imag
_atom_type_scat_source
C C 0.0181 0.0091 'International Tables Vol C Tables 4.2.6.8 and 6.1.1.4'
H H 0.0000 0.0000 'International Tables Vol C Tables 4.2.6.8 and 6.1.1.4'
B B 0.0090 0.0039 'International Tables Vol C Tables 4.2.6.8 and 6.1.1.4'
N N 0.0311 0.0180 'International Tables Vol C Tables 4.2.6.8 and 6.1.1.4'
F F 0.0727 0.0534 'International Tables Vol C Tables 4.2.6.8 and 6.1.1.4'

loop_
_geom_angle_atom_site_label_1
_geom_angle_atom_site_label_2
_geom_angle_atom_site_label_3
_geom_angle
C2 C1 B1 132.5(3)
C2 C1 H1 113.8
B1 C1 H1 113.8
C1 C2 C3 121.4(3)
C1 C2 C21 123.2(3)
C3 C2 C21 115.3(2)
C4 C3 C2 128.9(3)
C4 C3 C7 106.6(3)
C2 C3 C7 124.3(3)
C3 C4 C8 129.6(3)
C3 C4 C5 110.4(3)
C8 C4 C5 120.0(3)
C6 C5 C4 104.0(3)
C6 C5 H5A 111.0
C4 C5 H5A 111.0
C6 C5 H5B 111.0
C4 C5 H5B 111.0
H5A C5 H5B 109.0
C7 C6 C5 110.8(3)
C7 C6 H6 124.6
C5 C6 H6 124.6
C6 C7 C3 108.2(3)
C6 C7 H7 125.9
C3 C7 H7 125.9
N1 C8 C4 121.3(4)
N1 C8 C11 119.5(4)
C4 C8 C11 119.2(4)
C8 N1 C10 123.4(4)
C8 N1 C9 121.8(3)
C10 N1 C9 114.8(4)
N1 C9 H9A 109.5
N1 C9 H9B 109.5
H9A C9 H9B 109.5
N1 C9 H9C 109.5
H9A C9 H9C 109.5
H9B C9 H9C 109.5
N1 C10 H10A 109.5
N1 C10 H10B 109.5
H10A C10 H10B 109.5
N1 C10 H10C 109.5
H10A C10 H10C 109.5
H10B C10 H10C 109.5
C8 C11 H11A 109.5
C8 C11 H11B 109.5
H11A C11 H11B 109.5
C8 C11 H11C 109.5
H11A C11 H11C 109.5
H11B C11 H11C 109.5
C1 B1 C41 112.9(3)
C1 B1 C31 106.5(2)
C41 B1 C31 113.4(3)
C1 B1 C12 110.4(2)
C41 B1 C12 104.8(2)
C31 B1 C12 109.0(2)
C13 C12 C51 116.7(3)
C13 C12 B1 125.6(3)
C51 C12 B1 117.6(3)
C12 C13 C14 128.5(3)
C12 C13 H13 115.8
C14 C13 H13 115.8
C15 C14 C13 115.4(3)
C15 C14 H14A 108.4
C13 C14 H14A 108.4
C15 C14 H14B 108.4
C13 C14 H14B 108.4
H14A C14 H14B 107.5
C14 C15 C16 111.5(4)
C14 C15 H15A 109.3
C16 C15 H15A 109.3
C14 C15 H15B 109.3
C16 C15 H15B 109.3
H15A C15 H15B 108.0
C15 C16 H16A 109.5
C15 C16 H16B 109.5
H16A C16 H16B 109.5
C15 C16 H16C 109.5
H16A C16 H16C 109.5
H16B C16 H16C 109.5
C26 C21 C22 117.6(3)
C26 C21 C2 122.1(3)
C22 C21 C2 120.3(3)
C23 C22 C21 121.6(3)
C23 C22 H22 119.2
C21 C22 H22 119.2
C24 C23 C22 120.7(3)
C24 C23 H23 119.6
C22 C23 H23 119.6
C25 C24 C23 118.1(3)
C25 C24 C27 120.5(4)
C23 C24 C27 121.4(4)
C24 C25 C26 121.1(3)
C24 C25 H25 119.4
C26 C25 H25 119.4
C21 C26 C25 120.7(3)
C21 C26 H26 119.6
C25 C26 H26 119.6
C24 C27 H27A 109.5
C24 C27 H27B 109.5
H27A C27 H27B 109.5
C24 C27 H27C 109.5
H27A C27 H27C 109.5
H27B C27 H27C 109.5
C32 C31 C36 112.3(3)
C32 C31 B1 119.1(3)
C36 C31 B1 128.1(3)
F32 C32 C33 114.6(3)
F32 C32 C31 120.1(3)
C33 C32 C31 125.2(3)
F33 C33 C34 119.6(4)
F33 C33 C32 120.7(3)
C34 C33 C32 119.6(4)
F34 C34 C35 120.2(4)
F34 C34 C33 121.1(5)
C35 C34 C33 118.7(3)
F35 C35 C34 120.0(4)
F35 C35 C36 120.0(5)
C34 C35 C36 120.0(3)
F36 C36 C31 120.4(3)
F36 C36 C35 115.4(3)
C31 C36 C35 124.2(4)
C42 C41 C46 113.1(4)
C42 C41 B1 126.4(3)
C46 C41 B1 120.4(3)
F42 C42 C41 121.2(3)
F42 C42 C43 115.2(4)
C41 C42 C43 123.6(5)
C44 C43 F43 121.4(5)
C44 C43 C42 120.2(5)
F43 C43 C42 118.4(6)
F44 C44 C43 118.7(7)
F44 C44 C45 122.5(7)
C43 C44 C45 118.8(4)
F45 C45 C46 121.6(7)
F45 C45 C44 118.9(5)
C46 C45 C44 119.4(5)
F46 C46 C45 114.5(5)
F46 C46 C41 120.6(3)
C45 C46 C41 124.8(5)
C52 C51 C56 115.4(3)
C52 C51 C12 122.5(3)
C56 C51 C12 122.0(3)
F52 C52 C51 119.9(3)
F52 C52 C53 117.8(3)
C51 C52 C53 122.2(4)
F53 C53 C54 120.2(4)
F53 C53 C52 119.9(4)
C54 C53 C52 119.8(3)
F54 C54 C53 120.4(4)
F54 C54 C55 119.4(4)
C53 C54 C55 120.2(3)
F55 C55 C54 120.2(3)
F55 C55 C56 121.1(3)
C54 C55 C56 118.6(4)
F56 C56 C55 116.9(3)
F56 C56 C51 119.4(3)
C55 C56 C51 123.7(3)

loop_
_geom_bond_atom_site_label_1
_geom_bond_atom_site_label_2
_geom_bond_distance
C1 C2 1.345(4)
C1 B1 1.623(5)
C1 H1 0.9400
C2 C3 1.463(4)
C2 C21 1.503(4)
C3 C4 1.369(4)
C3 C7 1.484(4)
C4 C8 1.460(5)
C4 C5 1.496(5)
C5 C6 1.430(6)
C5 H5A 0.9800
C5 H5B 0.9800
C6 C7 1.381(5)
C6 H6 0.9400
C7 H7 0.9400
C8 N1 1.267(5)
C8 C11 1.497(6)
N1 C10 1.484(5)
N1 C9 1.498(6)
C9 H9A 0.9700
C9 H9B 0.9700
C9 H9C 0.9700
C10 H10A 0.9700
C10 H10B 0.9700
C10 H10C 0.9700
C11 H11A 0.9700
C11 H11B 0.9700
C11 H11C 0.9700
B1 C41 1.650(5)
B1 C31 1.654(5)
B1 C12 1.659(4)
C12 C13 1.329(5)
C12 C51 1.507(4)
C13 C14 1.497(5)
C13 H13 0.9400
C14 C15 1.478(6)
C14 H14A 0.9800
C14 H14B 0.9800
C15 C16 1.534(6)
C15 H15A 0.9800
C15 H15B 0.9800
C16 H16A 0.9700
C16 H16B 0.9700
C16 H16C 0.9700
C21 C26 1.372(4)
C21 C22 1.388(4)
C22 C23 1.382(5)
C22 H22 0.9400
C23 C24 1.381(5)
C23 H23 0.9400
C24 C25 1.371(5)
C24 C27 1.514(5)
C25 C26 1.406(4)
C25 H25 0.9400
C26 H26 0.9400
C27 H27A 0.9700
C27 H27B 0.9700
C27 H27C 0.9700
C31 C32 1.384(4)
C31 C36 1.389(4)
C32 F32 1.350(4)
C32 C33 1.374(5)
C33 F33 1.354(5)
C33 C34 1.363(6)
C34 F34 1.343(4)
C34 C35 1.363(6)
C35 F35 1.351(4)
C35 C36 1.385(5)
C36 F36 1.360(4)
C41 C42 1.373(5)
C41 C46 1.396(6)
C42 F42 1.346(5)
C42 C43 1.408(6)
C43 C44 1.353(8)
C43 F43 1.351(6)
C44 F44 1.329(5)
C44 C45 1.374(9)
C45 F45 1.334(7)
C45 C46 1.376(7)
C46 F46 1.343(5)
C51 C52 1.378(4)
C51 C56 1.387(5)
C52 F52 1.339(4)
C52 C53 1.390(5)
C53 F53 1.349(4)
C53 C54 1.364(6)
C54 F54 1.344(4)
C54 C55 1.369(6)
C55 F55 1.327(4)
C55 C56 1.378(5)
C56 F56 1.346(4)

loop_
_geom_torsion_atom_site_label_1
_geom_torsion_atom_site_label_2
_geom_torsion_atom_site_label_3
_geom_torsion_atom_site_label_4
_geom_torsion
B1 C1 C2 C3 -169.3(3)
B1 C1 C2 C21 7.7(5)
C1 C2 C3 C4 -155.5(4)
C21 C2 C3 C4 27.4(5)
C1 C2 C3 C7 30.2(5)
C21 C2 C3 C7 -146.9(3)
C2 C3 C4 C8 3.5(7)
C7 C3 C4 C8 178.6(4)
C2 C3 C4 C5 -175.3(4)
C7 C3 C4 C5 -0.2(5)
C3 C4 C5 C6 -0.4(5)
C8 C4 C5 C6 -179.3(4)
C4 C5 C6 C7 0.9(6)
C5 C6 C7 C3 -1.1(6)
C4 C3 C7 C6 0.8(5)
C2 C3 C7 C6 176.2(4)
C3 C4 C8 N1 68.4(6)
C5 C4 C8 N1 -112.9(5)
C3 C4 C8 C11 -112.6(5)
C5 C4 C8 C11 66.1(5)
C4 C8 N1 C10 -176.0(4)
C11 C8 N1 C10 4.9(6)
C4 C8 N1 C9 4.0(5)
C11 C8 N1 C9 -175.1(4)
C2 C1 B1 C41 -92.8(4)
C2 C1 B1 C31 32.2(4)
C2 C1 B1 C12 150.3(3)
C1 B1 C12 C13 -139.6(3)
C41 B1 C12 C13 98.6(4)
C31 B1 C12 C13 -23.0(4)
C1 B1 C12 C51 43.8(4)
C41 B1 C12 C51 -78.0(3)
C31 B1 C12 C51 160.4(3)
C51 C12 C13 C14 -0.4(6)
B1 C12 C13 C14 -177.0(4)
C12 C13 C14 C15 -118.2(4)
C13 C14 C15 C16 -173.0(4)
C1 C2 C21 C26 64.6(4)
C3 C2 C21 C26 -118.3(3)
C1 C2 C21 C22 -115.0(3)
C3 C2 C21 C22 62.1(4)
C26 C21 C22 C23 -1.5(4)
C2 C21 C22 C23 178.1(3)
C21 C22 C23 C24 2.4(5)
C22 C23 C24 C25 -1.5(5)
C22 C23 C24 C27 -179.1(3)
C23 C24 C25 C26 -0.2(5)
C27 C24 C25 C26 177.5(3)
C22 C21 C26 C25 -0.1(4)
C2 C21 C26 C25 -179.8(3)
C24 C25 C26 C21 1.0(5)
C1 B1 C31 C32 62.7(3)
C41 B1 C31 C32 -172.6(3)
C12 B1 C31 C32 -56.4(3)
C1 B1 C31 C36 -109.5(3)
C41 B1 C31 C36 15.1(4)
C12 B1 C31 C36 131.4(3)
C36 C31 C32 F32 177.2(3)
B1 C31 C32 F32 3.8(4)
C36 C31 C32 C33 -0.4(4)
B1 C31 C32 C33 -173.8(3)
F32 C32 C33 F33 1.2(4)
C31 C32 C33 F33 178.9(3)
F32 C32 C33 C34 -176.7(3)
C31 C32 C33 C34 1.0(5)
F33 C33 C34 F34 0.6(5)
C32 C33 C34 F34 178.5(3)
F33 C33 C34 C35 -178.7(3)
C32 C33 C34 C35 -0.8(5)
F34 C34 C35 F35 0.3(5)
C33 C34 C35 F35 179.6(3)
F34 C34 C35 C36 -179.3(3)
C33 C34 C35 C36 0.0(5)
C32 C31 C36 F36 -178.9(3)
B1 C31 C36 F36 -6.3(4)
C32 C31 C36 C35 -0.5(4)
B1 C31 C36 C35 172.2(3)
F35 C35 C36 F36 -0.4(4)
C34 C35 C36 F36 179.2(3)
F35 C35 C36 C31 -178.9(3)
C34 C35 C36 C31 0.7(5)
C1 B1 C41 C42 -7.3(4)
C31 B1 C41 C42 -128.5(3)
C12 B1 C41 C42 112.8(3)
C1 B1 C41 C46 175.2(3)
C31 B1 C41 C46 54.0(4)
C12 B1 C41 C46 -64.7(4)
C46 C41 C42 F42 178.0(3)
B1 C41 C42 F42 0.3(5)
C46 C41 C42 C43 -2.9(5)
B1 C41 C42 C43 179.5(3)
F42 C42 C43 C44 -180.0(4)
C41 C42 C43 C44 0.8(6)
F42 C42 C43 F43 1.4(5)
C41 C42 C43 F43 -177.8(3)
F43 C43 C44 F44 -0.4(7)
C42 C43 C44 F44 -179.1(4)
F43 C43 C44 C45 179.4(4)
C42 C43 C44 C45 0.8(7)
F44 C44 C45 F45 -2.1(8)
C43 C44 C45 F45 178.0(5)
F44 C44 C45 C46 179.8(4)
C43 C44 C45 C46 -0.1(8)
F45 C45 C46 F46 3.3(7)
C44 C45 C46 F46 -178.6(4)
F45 C45 C46 C41 179.6(4)
C44 C45 C46 C41 -2.3(8)
C42 C41 C46 F46 179.8(3)
B1 C41 C46 F46 -2.4(5)
C42 C41 C46 C45 3.7(6)
B1 C41 C46 C45 -178.5(4)
C13 C12 C51 C52 -80.9(4)
B1 C12 C51 C52 96.0(4)
C13 C12 C51 C56 96.2(4)
B1 C12 C51 C56 -86.9(4)
C56 C51 C52 F52 -177.2(3)
C12 C51 C52 F52 0.1(5)
C56 C51 C52 C53 0.9(5)
C12 C51 C52 C53 178.1(3)
F52 C52 C53 F53 0.6(5)
C51 C52 C53 F53 -177.5(3)
F52 C52 C53 C54 178.0(4)
C51 C52 C53 C54 -0.1(6)
F53 C53 C54 F54 -2.8(6)
C52 C53 C54 F54 179.8(4)
F53 C53 C54 C55 177.5(4)
C52 C53 C54 C55 0.1(6)
F54 C54 C55 F55 1.1(6)
C53 C54 C55 F55 -179.2(4)
F54 C54 C55 C56 179.4(4)
C53 C54 C55 C56 -0.9(6)
F55 C55 C56 F56 2.3(5)
C54 C55 C56 F56 -175.9(3)
F55 C55 C56 C51 -179.9(3)
C54 C55 C56 C51 1.9(6)
C52 C51 C56 F56 175.9(3)
C12 C51 C56 F56 -1.3(5)
C52 C51 C56 C55 -1.8(5)
C12 C51 C56 C55 -179.1(3)

loop_
_platon_squeeze_void_nr
_platon_squeeze_void_average_x
_platon_squeeze_void_average_y
_platon_squeeze_void_average_z
_platon_squeeze_void_volume
_platon_squeeze_void_count_electrons
_platon_squeeze_void_content
1 0.000 0.000 0.000 476 141 ' '
2 0.000 0.500 0.500 476 141 ' '
